data_2242895
loop_
_publ_author_name
'Jenne, Carsten'
'van Lessen, Valentin'

_publ_section_title
;
 Na^+^[Me~3~NB~12~Cl~11~]^{-^}&#x00B7;SO~2~: a rare example of a
 sodium--SO~2~ complex
;
_journal_coeditor_code CQ2030
_journal_issue 5
_journal_name_full 'Acta Crystallographica Section E'
_journal_page_first 607
_journal_page_last 610
_journal_paper_doi 10.1107/S2056989019004663
_journal_volume 75
_journal_year 2019
_chemical_absolute_configuration unk
_chemical_formula_iupac 'Na +, C3 H9 B12 Cl11 N -, S O2'
_chemical_formula_moiety 'C3 H9 B12 Cl11 N Na O2 S'
_chemical_formula_sum 'C3 H9 B12 Cl11 N Na O2 S'
_chemical_formula_weight 665.83
_chemical_name_systematic
;
Sodium 1-(trimethylammonio)undecachloro-<i>closo</i>-dodecaborate
sulfur dioxide
;
_space_group_crystal_system orthorhombic
_space_group_IT_number 19
_space_group_name_Hall 'P 2ac 2ab'
_space_group_name_H-M_alt 'P 21 21 21'
_symmetry_space_group_name_Hall 'P 2ac 2ab'
_symmetry_space_group_name_H-M 'P 21 21 21'
_atom_sites_solution_hydrogens geom
_atom_sites_solution_primary direct
_audit_creation_method
;
Olex2 1.2
(compiled 2018.05.29 svn.r3508 for OlexSys, GUI svn.r5506)
;
_cell_angle_alpha 90
_cell_angle_beta 90
_cell_angle_gamma 90
_cell_formula_units_Z 4
_cell_length_a 9.1943(3)
_cell_length_b 12.9081(4)
_cell_length_c 19.4486(5)
_cell_measurement_reflns_used 4780
_cell_measurement_temperature 150.00(14)
_cell_measurement_theta_max 28.8960
_cell_measurement_theta_min 2.6160
_cell_volume 2308.18(12)
_computing_cell_refinement
;
CrysAlisPro (Rigaku OD, 2015)
;
_computing_data_collection
;
CrysAlisPro (Rigaku OD, 2015)
;
_computing_data_reduction
;
CrysAlisPro (Rigaku OD, 2015)
;
_computing_molecular_graphics
;
DIAMOND (Brandenburg & Putz, 1999)
;
_computing_publication_material
;
<i>OLEX2</i> (Dolomanov <i>et al.</i>,  2009)
;
_computing_structure_refinement
;
ShelXL (Sheldrick, 2015b)
;
_computing_structure_solution
;
ShelXT (Sheldrick, 2015a)
;
_diffrn_ambient_temperature 150.00(14)
_diffrn_detector 'CCD plate'
_diffrn_detector_area_resol_mean 16.2705
_diffrn_measured_fraction_theta_full 0.998
_diffrn_measured_fraction_theta_max 0.996
_diffrn_measurement_device 'four-circle diffractometer'
_diffrn_measurement_device_type 'Rigaku Oxford Diffraction Xcalibur, Eos, Gemini ultra'
_diffrn_measurement_method '\w scans'
_diffrn_radiation_monochromator graphite
_diffrn_radiation_probe x-ray
_diffrn_radiation_type MoK\a
_diffrn_radiation_wavelength 0.71073
_diffrn_reflns_av_R_equivalents 0.0322
_diffrn_reflns_av_unetI/netI 0.0493
_diffrn_reflns_limit_h_max 8
_diffrn_reflns_limit_h_min -11
_diffrn_reflns_limit_k_max 12
_diffrn_reflns_limit_k_min -16
_diffrn_reflns_limit_l_max 24
_diffrn_reflns_limit_l_min -24
_diffrn_reflns_number 10389
_diffrn_reflns_theta_full 26.000
_diffrn_reflns_theta_max 26.998
_diffrn_reflns_theta_min 1.894
_diffrn_source 'fine-focus sealed X-ray tube'
_exptl_absorpt_coefficient_mu 1.440
_exptl_absorpt_correction_T_max 1.00000
_exptl_absorpt_correction_T_min 0.98362
_exptl_absorpt_correction_type multi-scan
_exptl_absorpt_process_details
;
(CrysAlisPro; Rigaku OD, 2015)
;
_exptl_crystal_colour colourless
_exptl_crystal_density_diffrn 1.916
_exptl_crystal_description block
_exptl_crystal_F_000 1296
_exptl_crystal_size_max 0.06
_exptl_crystal_size_mid 0.05
_exptl_crystal_size_min 0.05
_refine_diff_density_max 0.323
_refine_diff_density_min -0.436
_refine_ls_abs_structure_details
;
Flack <i>x</i> determined using 1789 quotients
[(<i>I</i>^+^)-(<i>I</i>^-^)]/[(<i>I</i>^+^)+(<i>I</i>^-^)]
(Parsons <i>et al.</i>,  2013).
;
_refine_ls_abs_structure_Flack -0.09(5)
_refine_ls_extinction_method none
_refine_ls_goodness_of_fit_ref 1.039
_refine_ls_hydrogen_treatment constr
_refine_ls_matrix_type full
_refine_ls_number_parameters 283
_refine_ls_number_reflns 4967
_refine_ls_number_restraints 0
_refine_ls_restrained_S_all 1.039
_refine_ls_R_factor_all 0.0368
_refine_ls_R_factor_gt 0.0310
_refine_ls_shift/su_max 0.000
_refine_ls_shift/su_mean 0.000
_refine_ls_structure_factor_coef Fsqd
_refine_ls_weighting_details 'w=1/[\s^2^(Fo^2^)+(0.0260P)^2^] where P=(Fo^2^+2Fc^2^)/3'
_refine_ls_weighting_scheme calc
_refine_ls_wR_factor_gt 0.0624
_refine_ls_wR_factor_ref 0.0640
_reflns_number_gt 4560
_reflns_number_total 4967
_reflns_threshold_expression 'I > 2\s(I)'
_cod_data_source_file cq2030sup1.cif
_cod_data_source_block I
_cod_original_cell_volume 2308.19(11)
_cod_database_code 2242895
_shelx_space_group_comment
;
The symmetry employed for this shelxl refinement is uniquely defined
by the following loop, which should always be used as a source of
symmetry information in preference to the above space-group names.
They are only intended as comments.
;

loop_
_space_group_symop_operation_xyz
'x, y, z'
'-x+1/2, -y, z+1/2'
'-x, y+1/2, -z+1/2'
'x+1/2, -y+1/2, -z'

loop_
_atom_site_type_symbol
_atom_site_label
_atom_site_fract_x
_atom_site_fract_y
_atom_site_fract_z
_atom_site_U_iso_or_equiv
_atom_site_adp_type
_atom_site_calc_flag
_atom_site_occupancy
Cl Cl3 0.54490(10) 0.60120(8) 0.50279(5) 0.0174(2) Uani d 1
Cl Cl6 1.01248(10) 0.32550(8) 0.37747(5) 0.0167(2) Uani d 1
Cl Cl5 1.06356(11) 0.58650(8) 0.30581(5) 0.0194(2) Uani d 1
Cl Cl8 0.43371(11) 0.66888(8) 0.33691(5) 0.0183(2) Uani d 1
Cl Cl2 0.68060(11) 0.32798(8) 0.49788(5) 0.0183(2) Uani d 1
Cl Cl4 0.79016(11) 0.76099(7) 0.38771(5) 0.0181(2) Uani d 1
Cl Cl10 0.88045(11) 0.39211(9) 0.21212(5) 0.0189(2) Uani d 1
Cl Cl11 0.65146(11) 0.23842(8) 0.32551(5) 0.0171(2) Uani d 1
Cl Cl12 0.49042(11) 0.44663(8) 0.22120(5) 0.0186(2) Uani d 1
Cl Cl9 0.74597(11) 0.66169(8) 0.21672(5) 0.0197(2) Uani d 1
Cl Cl7 0.37526(11) 0.40537(8) 0.39531(5) 0.0172(2) Uani d 1
S S1 0.11196(13) 0.57107(9) 0.11604(6) 0.0263(3) Uani d 1
Na Na1 0.19934(19) 0.38485(15) 0.25524(9) 0.0273(4) Uani d 1
O O1 0.1870(3) 0.4912(2) 0.15243(16) 0.0274(8) Uani d 1
N N1 0.9459(4) 0.5473(3) 0.49125(17) 0.0160(7) Uani d 1
B B1 0.8383(5) 0.5239(4) 0.4285(2) 0.0108(9) Uani d 1
B B6 0.8625(5) 0.4148(4) 0.3718(2) 0.0112(9) Uani d 1
B B10 0.7980(5) 0.4478(4) 0.2875(2) 0.0127(9) Uani d 1
B B7 0.5540(5) 0.4545(3) 0.3782(2) 0.0122(9) Uani d 1
B B2 0.7093(5) 0.4170(4) 0.4290(2) 0.0118(9) Uani d 1
C C1 0.8866(5) 0.6276(4) 0.5402(2) 0.0263(11) Uani d 1
H H1A 0.860583 0.688810 0.515050 0.039 Uiso calc 1
H H1B 0.959336 0.644482 0.573805 0.039 Uiso calc 1
H H1C 0.802058 0.600510 0.562979 0.039 Uiso calc 1
B B5 0.8909(5) 0.5418(4) 0.3378(2) 0.0123(9) Uani d 1
B B4 0.7569(5) 0.6247(3) 0.3761(2) 0.0128(9) Uani d 1
B B9 0.7332(5) 0.5772(3) 0.2902(2) 0.0122(9) Uani d 1
B B11 0.6889(5) 0.3712(4) 0.3426(2) 0.0130(10) Uani d 1
B B3 0.6441(4) 0.5479(4) 0.4315(2) 0.0106(9) Uani d 1
C C2 1.0899(5) 0.5885(4) 0.4670(2) 0.0314(12) Uani d 1
H H2A 1.134523 0.539081 0.436710 0.047 Uiso calc 1
H H2B 1.152153 0.600198 0.505865 0.047 Uiso calc 1
H H2C 1.075159 0.652549 0.442895 0.047 Uiso calc 1
B B8 0.5822(5) 0.5814(4) 0.3473(2) 0.0117(9) Uani d 1
C C3 0.9774(6) 0.4535(4) 0.5346(3) 0.0359(13) Uani d 1
H H3A 0.889899 0.431478 0.557199 0.054 Uiso calc 1
H H3B 1.049605 0.470500 0.568433 0.054 Uiso calc 1
H H3C 1.012930 0.398568 0.505844 0.054 Uiso calc 1
B B12 0.6101(5) 0.4728(3) 0.2921(2) 0.0120(9) Uani d 1
O O2 0.1730(4) 0.6032(3) 0.05292(16) 0.0382(9) Uani d 1

loop_
_atom_site_aniso_label
_atom_site_aniso_U_11
_atom_site_aniso_U_22
_atom_site_aniso_U_33
_atom_site_aniso_U_12
_atom_site_aniso_U_13
_atom_site_aniso_U_23
Cl3 0.0191(5) 0.0190(5) 0.0140(5) 0.0024(4) 0.0047(4) -0.0039(4)
Cl6 0.0121(5) 0.0151(5) 0.0231(5) 0.0039(4) -0.0010(4) -0.0001(4)
Cl5 0.0131(5) 0.0220(6) 0.0231(5) -0.0063(4) 0.0040(4) -0.0007(4)
Cl8 0.0164(5) 0.0185(5) 0.0200(5) 0.0073(4) -0.0030(4) 0.0016(4)
Cl2 0.0239(5) 0.0172(5) 0.0138(5) -0.0002(4) 0.0010(4) 0.0054(4)
Cl4 0.0229(6) 0.0098(5) 0.0217(5) -0.0018(4) 0.0002(4) -0.0018(4)
Cl10 0.0191(5) 0.0234(6) 0.0141(5) -0.0009(4) 0.0052(4) -0.0054(4)
Cl11 0.0212(5) 0.0117(5) 0.0183(5) -0.0027(4) -0.0042(4) -0.0031(4)
Cl12 0.0170(5) 0.0256(6) 0.0131(5) -0.0022(4) -0.0049(4) -0.0010(4)
Cl9 0.0252(5) 0.0191(6) 0.0149(5) -0.0024(4) 0.0008(4) 0.0070(4)
Cl7 0.0099(5) 0.0225(5) 0.0193(5) -0.0037(4) 0.0022(4) 0.0002(5)
S1 0.0254(6) 0.0214(6) 0.0322(7) 0.0024(5) -0.0012(5) 0.0017(5)
Na1 0.0230(9) 0.0285(11) 0.0303(10) 0.0011(8) 0.0057(8) 0.0049(8)
O1 0.0253(17) 0.0265(19) 0.0303(19) -0.0009(15) -0.0034(15) 0.0026(15)
N1 0.0158(17) 0.0180(19) 0.0140(18) 0.0008(15) -0.0060(15) -0.0035(15)
B1 0.011(2) 0.009(2) 0.012(2) 0.0009(17) -0.0018(19) -0.0025(18)
B6 0.010(2) 0.013(2) 0.010(2) 0.0026(18) 0.0006(18) -0.0012(18)
B10 0.009(2) 0.016(2) 0.013(2) -0.0010(18) -0.0003(18) -0.0010(19)
B7 0.008(2) 0.015(2) 0.014(2) -0.0011(18) -0.0003(19) 0.0004(18)
B2 0.013(2) 0.013(2) 0.009(2) -0.0019(18) -0.0010(18) 0.0008(18)
C1 0.027(2) 0.032(3) 0.020(2) 0.005(2) -0.008(2) -0.012(2)
B5 0.011(2) 0.014(2) 0.012(2) -0.0023(18) 0.0009(19) -0.0007(18)
B4 0.015(2) 0.009(2) 0.015(2) -0.0027(18) 0.0004(19) 0.0014(17)
B9 0.013(2) 0.014(2) 0.009(2) -0.0013(19) 0.0012(18) 0.0028(18)
B11 0.013(2) 0.015(2) 0.011(2) -0.0015(18) -0.0022(18) -0.0028(18)
B3 0.009(2) 0.012(2) 0.011(2) 0.0011(18) 0.0007(18) 0.0003(18)
C2 0.017(2) 0.049(4) 0.029(3) -0.007(2) -0.005(2) -0.012(2)
B8 0.011(2) 0.011(2) 0.013(2) -0.0001(18) -0.0029(18) 0.0032(18)
C3 0.054(4) 0.026(3) 0.028(3) 0.001(2) -0.028(2) 0.004(2)
B12 0.013(2) 0.014(2) 0.009(2) -0.0008(18) -0.0004(19) 0.0007(18)
O2 0.049(2) 0.041(2) 0.0248(19) -0.0089(19) -0.0077(16) 0.0012(17)

loop_
_atom_type_symbol
_atom_type_description
_atom_type_scat_dispersion_real
_atom_type_scat_dispersion_imag
_atom_type_scat_source
C C 0.0033 0.0016 'International Tables Vol C Tables 4.2.6.8 and 6.1.1.4'
H H 0.0000 0.0000 'International Tables Vol C Tables 4.2.6.8 and 6.1.1.4'
B B 0.0013 0.0007 'International Tables Vol C Tables 4.2.6.8 and 6.1.1.4'
Cl Cl 0.1484 0.1585 'International Tables Vol C Tables 4.2.6.8 and 6.1.1.4'
N N 0.0061 0.0033 'International Tables Vol C Tables 4.2.6.8 and 6.1.1.4'
Na Na 0.0362 0.0249 'International Tables Vol C Tables 4.2.6.8 and 6.1.1.4'
O O 0.0106 0.0060 'International Tables Vol C Tables 4.2.6.8 and 6.1.1.4'
S S 0.1246 0.1234 'International Tables Vol C Tables 4.2.6.8 and 6.1.1.4'

loop_
_geom_angle_atom_site_label_1
_geom_angle_atom_site_label_2
_geom_angle_atom_site_label_3
_geom_angle_site_symmetry_1
_geom_angle_site_symmetry_3
_geom_angle
_geom_angle_publ_flag
B6 Cl6 Na1 . 1_655 102.94(15) ?
B5 Cl5 Na1 . 1_655 101.48(16) ?
B4 Cl4 Na1 . 3_655 112.56(16) ?
B10 Cl10 Na1 . 1_655 101.13(15) ?
B12 Cl12 Na1 . . 116.54(15) ?
B9 Cl9 Na1 . 3_655 116.86(15) ?
B7 Cl7 Na1 . . 109.68(16) ?
O1 S1 O2 . . 116.8(2) y
Cl6 Na1 Cl5 1_455 1_455 74.39(5) ?
Cl6 Na1 Cl4 1_455 3_645 124.79(7) ?
Cl6 Na1 Cl10 1_455 1_455 71.26(5) ?
Cl6 Na1 Cl7 1_455 . 68.74(4) ?
Cl5 Na1 Cl4 1_455 3_645 135.81(7) ?
Cl5 Na1 Cl10 1_455 1_455 70.67(5) ?
Cl5 Na1 Cl7 1_455 . 82.00(5) ?
Cl10 Na1 Cl4 1_455 3_645 78.81(5) ?
Cl10 Na1 Cl7 1_455 . 136.21(6) ?
Cl12 Na1 Cl6 . 1_455 141.23(7) ?
Cl12 Na1 Cl5 . 1_455 102.65(6) ?
Cl12 Na1 Cl4 . 3_645 84.87(5) ?
Cl12 Na1 Cl10 . 1_455 145.50(7) ?
Cl12 Na1 Cl9 . 3_645 98.84(6) ?
Cl12 Na1 Cl7 . . 72.55(5) ?
Cl9 Na1 Cl6 3_645 1_455 72.98(5) ?
Cl9 Na1 Cl5 3_645 1_455 146.78(7) ?
Cl9 Na1 Cl4 3_645 3_645 70.81(5) ?
Cl9 Na1 Cl10 3_645 1_455 104.04(6) ?
Cl9 Na1 Cl7 3_645 . 80.65(5) ?
Cl7 Na1 Cl4 . 3_645 140.24(6) ?
O1 Na1 Cl6 . 1_455 139.66(10) ?
O1 Na1 Cl5 . 1_455 76.35(9) ?
O1 Na1 Cl4 . 3_645 64.50(9) ?
O1 Na1 Cl10 . 1_455 73.23(9) ?
O1 Na1 Cl12 . . 72.33(9) ?
O1 Na1 Cl9 . 3_645 134.94(10) ?
O1 Na1 Cl7 . . 133.02(10) ?
S1 O1 Na1 . . 147.0(2) y
C1 N1 B1 . . 112.8(3) ?
C2 N1 B1 . . 111.8(3) ?
C2 N1 C1 . . 105.9(3) ?
C2 N1 C3 . . 106.9(4) ?
C3 N1 B1 . . 113.3(3) ?
C3 N1 C1 . . 105.6(4) ?
N1 B1 B6 . . 122.5(3) ?
N1 B1 B2 . . 122.8(3) ?
N1 B1 B5 . . 123.0(3) ?
N1 B1 B4 . . 123.3(3) ?
N1 B1 B3 . . 123.5(3) ?
B6 B1 B2 . . 59.4(2) ?
B6 B1 B5 . . 58.7(2) ?
B6 B1 B4 . . 105.5(3) ?
B6 B1 B3 . . 105.9(3) ?
B2 B1 B5 . . 105.7(3) ?
B4 B1 B2 . . 106.2(3) ?
B4 B1 B5 . . 58.7(2) ?
B3 B1 B2 . . 59.2(2) ?
B3 B1 B5 . . 105.5(3) ?
B3 B1 B4 . . 59.3(2) ?
Cl6 B6 B1 . . 123.8(3) ?
B10 B6 Cl6 . . 117.5(3) ?
B10 B6 B1 . . 109.4(3) ?
B10 B6 B2 . . 107.7(3) ?
B2 B6 Cl6 . . 124.9(3) ?
B2 B6 B1 . . 60.8(2) ?
B5 B6 Cl6 . . 119.9(3) ?
B5 B6 B1 . . 61.8(3) ?
B5 B6 B10 . . 59.5(3) ?
B5 B6 B2 . . 109.2(3) ?
B11 B6 Cl6 . . 120.2(3) ?
B11 B6 B1 . . 109.3(3) ?
B11 B6 B10 . . 59.3(2) ?
B11 B6 B2 . . 60.1(2) ?
B11 B6 B5 . . 107.6(3) ?
B6 B10 Cl10 . . 120.7(3) ?
B5 B10 Cl10 . . 121.2(3) ?
B5 B10 B6 . . 60.1(3) ?
B9 B10 Cl10 . . 122.8(3) ?
B9 B10 B6 . . 107.9(3) ?
B9 B10 B5 . . 60.1(3) ?
B11 B10 Cl10 . . 120.6(3) ?
B11 B10 B6 . . 60.1(3) ?
B11 B10 B5 . . 108.7(3) ?
B11 B10 B9 . . 108.5(3) ?
B12 B10 Cl10 . . 121.9(3) ?
B12 B10 B6 . . 108.8(3) ?
B12 B10 B5 . . 108.6(3) ?
B12 B10 B9 . . 59.7(3) ?
B12 B10 B11 . . 61.0(3) ?
Cl7 B7 B2 . . 122.0(3) ?
B11 B7 Cl7 . . 119.8(3) ?
B11 B7 B2 . . 60.0(3) ?
B11 B7 B3 . . 108.0(3) ?
B3 B7 Cl7 . . 123.7(3) ?
B3 B7 B2 . . 59.9(2) ?
B8 B7 Cl7 . . 121.7(3) ?
B8 B7 B2 . . 108.6(3) ?
B8 B7 B11 . . 109.0(3) ?
B8 B7 B3 . . 60.3(2) ?
B8 B7 B12 . . 60.7(3) ?
B12 B7 Cl7 . . 119.4(3) ?
B12 B7 B2 . . 108.9(3) ?
B12 B7 B11 . . 60.6(3) ?
B12 B7 B3 . . 108.8(3) ?
Cl2 B2 B1 . . 126.1(3) ?
Cl2 B2 B6 . . 124.9(3) ?
Cl2 B2 B7 . . 117.8(3) ?
Cl2 B2 B11 . . 118.5(3) ?
Cl2 B2 B3 . . 122.5(3) ?
B6 B2 B1 . . 59.8(2) ?
B6 B2 B7 . . 106.6(3) ?
B7 B2 B1 . . 108.0(3) ?
B11 B2 B1 . . 108.3(3) ?
B11 B2 B6 . . 59.7(2) ?
B11 B2 B7 . . 59.5(3) ?
B11 B2 B3 . . 107.5(3) ?
B3 B2 B1 . . 60.2(2) ?
B3 B2 B6 . . 107.1(3) ?
B3 B2 B7 . . 59.8(2) ?
N1 C1 H1A . . 109.5 ?
N1 C1 H1B . . 109.5 ?
N1 C1 H1C . . 109.5 ?
H1A C1 H1B . . 109.5 ?
H1A C1 H1C . . 109.5 ?
H1B C1 H1C . . 109.5 ?
Cl5 B5 B1 . . 127.0(3) ?
B6 B5 Cl5 . . 123.4(3) ?
B6 B5 B1 . . 59.5(2) ?
B6 B5 B4 . . 107.0(3) ?
B10 B5 Cl5 . . 116.9(3) ?
B10 B5 B1 . . 108.3(3) ?
B10 B5 B6 . . 60.4(2) ?
B10 B5 B4 . . 107.8(3) ?
B10 B5 B9 . . 59.8(2) ?
B4 B5 Cl5 . . 123.9(3) ?
B4 B5 B1 . . 59.8(2) ?
B9 B5 Cl5 . . 117.2(3) ?
B9 B5 B1 . . 108.4(3) ?
B9 B5 B6 . . 108.0(3) ?
B9 B5 B4 . . 60.2(3) ?
Cl4 B4 B1 . . 124.1(3) ?
B5 B4 Cl4 . . 121.2(3) ?
B5 B4 B1 . . 61.5(3) ?
B5 B4 B3 . . 108.5(3) ?
B9 B4 Cl4 . . 118.1(3) ?
B9 B4 B1 . . 109.1(3) ?
B9 B4 B5 . . 59.5(3) ?
B9 B4 B3 . . 107.4(3) ?
B3 B4 Cl4 . . 124.3(3) ?
B3 B4 B1 . . 60.3(2) ?
B8 B4 Cl4 . . 119.8(3) ?
B8 B4 B1 . . 108.8(3) ?
B8 B4 B5 . . 107.5(3) ?
B8 B4 B9 . . 59.5(2) ?
B8 B4 B3 . . 59.8(2) ?
B10 B9 Cl9 . . 121.6(3) ?
B10 B9 B5 . . 60.0(3) ?
B10 B9 B4 . . 108.0(3) ?
B10 B9 B8 . . 108.1(3) ?
B5 B9 Cl9 . . 121.0(3) ?
B5 B9 B4 . . 60.3(3) ?
B5 B9 B8 . . 108.6(3) ?
B4 B9 Cl9 . . 121.6(3) ?
B8 B9 Cl9 . . 121.8(3) ?
B8 B9 B4 . . 60.2(2) ?
B12 B9 Cl9 . . 121.4(3) ?
B12 B9 B10 . . 59.7(2) ?
B12 B9 B5 . . 108.5(3) ?
B12 B9 B4 . . 108.7(3) ?
B12 B9 B8 . . 60.6(2) ?
Cl11 B11 B6 . . 122.4(3) ?
Cl11 B11 B7 . . 121.3(3) ?
Cl11 B11 B2 . . 120.9(3) ?
Cl11 B11 B12 . . 121.7(3) ?
B6 B11 B2 . . 60.3(2) ?
B6 B11 B12 . . 107.7(3) ?
B10 B11 Cl11 . . 122.4(3) ?
B10 B11 B6 . . 60.6(2) ?
B10 B11 B7 . . 107.0(3) ?
B10 B11 B2 . . 108.9(3) ?
B10 B11 B12 . . 59.2(2) ?
B7 B11 B6 . . 108.0(3) ?
B7 B11 B2 . . 60.6(3) ?
B7 B11 B12 . . 59.3(3) ?
B2 B11 B12 . . 108.4(3) ?
Cl3 B3 B1 . . 126.1(3) ?
B7 B3 Cl3 . . 118.0(3) ?
B7 B3 B1 . . 108.8(3) ?
B7 B3 B2 . . 60.3(2) ?
B7 B3 B4 . . 107.0(3) ?
B2 B3 Cl3 . . 123.5(3) ?
B2 B3 B1 . . 60.6(2) ?
B2 B3 B4 . . 108.1(3) ?
B4 B3 Cl3 . . 123.0(3) ?
B4 B3 B1 . . 60.4(2) ?
B8 B3 Cl3 . . 116.9(3) ?
B8 B3 B1 . . 109.0(3) ?
B8 B3 B7 . . 59.1(3) ?
B8 B3 B2 . . 108.1(3) ?
B8 B3 B4 . . 60.0(2) ?
N1 C2 H2A . . 109.5 ?
N1 C2 H2B . . 109.5 ?
N1 C2 H2C . . 109.5 ?
H2A C2 H2B . . 109.5 ?
H2A C2 H2C . . 109.5 ?
H2B C2 H2C . . 109.5 ?
Cl8 B8 B4 . . 121.7(3) ?
Cl8 B8 B3 . . 120.1(3) ?
Cl8 B8 B12 . . 122.6(3) ?
B7 B8 Cl8 . . 121.0(3) ?
B7 B8 B4 . . 108.4(3) ?
B7 B8 B9 . . 107.4(3) ?
B7 B8 B3 . . 60.6(2) ?
B7 B8 B12 . . 59.8(3) ?
B9 B8 Cl8 . . 123.1(3) ?
B9 B8 B4 . . 60.3(2) ?
B9 B8 B3 . . 108.4(3) ?
B9 B8 B12 . . 59.2(2) ?
B3 B8 B4 . . 60.2(2) ?
B12 B8 B4 . . 107.7(3) ?
B12 B8 B3 . . 108.4(3) ?
N1 C3 H3A . . 109.5 ?
N1 C3 H3B . . 109.5 ?
N1 C3 H3C . . 109.5 ?
H3A C3 H3B . . 109.5 ?
H3A C3 H3C . . 109.5 ?
H3B C3 H3C . . 109.5 ?
B10 B12 Cl12 . . 121.9(3) ?
B10 B12 B7 . . 108.0(3) ?
B10 B12 B9 . . 60.5(3) ?
B10 B12 B11 . . 59.8(3) ?
B10 B12 B8 . . 108.4(3) ?
B7 B12 Cl12 . . 121.5(3) ?
B7 B12 B11 . . 60.1(3) ?
B7 B12 B8 . . 59.5(3) ?
B9 B12 Cl12 . . 121.5(3) ?
B9 B12 B7 . . 108.0(3) ?
B9 B12 B11 . . 108.2(3) ?
B9 B12 B8 . . 60.2(3) ?
B11 B12 Cl12 . . 122.0(3) ?
B8 B12 Cl12 . . 121.4(3) ?
B8 B12 B11 . . 107.6(3) ?

loop_
_geom_bond_atom_site_label_1
_geom_bond_atom_site_label_2
_geom_bond_site_symmetry_2
_geom_bond_distance
_geom_bond_publ_flag
Cl4 Na1 3_655 3.209(2) y
Cl5 Na1 1_655 3.050(2) y
Cl6 Na1 1_655 3.031(2) y
Cl7 Na1 . 3.179(2) y
Cl9 Na1 3_655 2.975(2) y
Cl10 Na1 1_655 3.051(2) y
Cl12 Na1 . 2.870(2) y
S1 O1 . 1.428(3) y
S1 O2 . 1.412(4) y
Na1 O1 . 2.428(4) y
Cl2 B2 . 1.785(5) y
Cl3 B3 . 1.797(4) y
Cl4 B4 . 1.800(5) y
Cl5 B5 . 1.800(5) y
Cl6 B6 . 1.801(4) y
Cl7 B7 . 1.792(5) y
Cl8 B8 . 1.783(4) y
Cl9 B9 . 1.803(4) y
Cl10 B10 . 1.800(5) y
Cl11 B11 . 1.779(5) y
Cl12 B12 . 1.796(5) y
N1 B1 . 1.600(5) y
N1 C1 . 1.510(5) y
N1 C2 . 1.503(5) y
N1 C3 . 1.503(6) y
B1 B6 . 1.803(6) ?
B1 B2 . 1.820(6) ?
B1 B5 . 1.844(7) ?
B1 B4 . 1.813(6) ?
B1 B3 . 1.813(6) ?
B6 B10 . 1.794(6) ?
B6 B2 . 1.795(6) ?
B6 B5 . 1.787(6) ?
B6 B11 . 1.785(6) ?
B10 B5 . 1.777(6) ?
B10 B9 . 1.774(6) ?
B10 B11 . 1.770(6) ?
B10 B12 . 1.760(6) ?
B7 B2 . 1.802(6) ?
B7 B11 . 1.782(6) ?
B7 B3 . 1.792(6) ?
B7 B8 . 1.764(6) ?
B7 B12 . 1.769(6) ?
B2 B11 . 1.791(6) ?
B2 B3 . 1.794(7) ?
C1 H1A . 0.9600 ?
C1 H1B . 0.9600 ?
C1 H1C . 0.9600 ?
B5 B4 . 1.794(6) ?
B5 B9 . 1.779(6) ?
B4 B9 . 1.792(6) ?
B4 B3 . 1.794(6) ?
B4 B8 . 1.791(6) ?
B9 B8 . 1.779(6) ?
B9 B12 . 1.760(6) ?
B11 B12 . 1.792(7) ?
B3 B8 . 1.785(6) ?
C2 H2A . 0.9600 ?
C2 H2B . 0.9600 ?
C2 H2C . 0.9600 ?
B8 B12 . 1.785(6) ?
C3 H3A . 0.9600 ?
C3 H3B . 0.9600 ?
C3 H3C . 0.9600 ?

loop_
_geom_torsion_atom_site_label_1
_geom_torsion_atom_site_label_2
_geom_torsion_atom_site_label_3
_geom_torsion_atom_site_label_4
_geom_torsion_site_symmetry_1
_geom_torsion
Cl3 B3 B8 Cl8 . 2.8(5)
Cl3 B3 B8 B7 . -108.0(3)
Cl3 B3 B8 B4 . 114.4(3)
Cl3 B3 B8 B9 . 152.0(3)
Cl3 B3 B8 B12 . -145.3(3)
Cl6 B6 B10 Cl10 . 0.6(5)
Cl6 B6 B10 B5 . -110.2(3)
Cl6 B6 B10 B9 . -148.0(3)
Cl6 B6 B10 B11 . 110.5(3)
Cl6 B6 B10 B12 . 148.7(3)
Cl6 B6 B2 Cl2 . -2.3(5)
Cl6 B6 B2 B1 . 112.8(4)
Cl6 B6 B2 B7 . -145.7(3)
Cl6 B6 B2 B11 . -107.8(4)
Cl6 B6 B2 B3 . 151.6(3)
Cl6 B6 B5 Cl5 . 1.8(5)
Cl6 B6 B5 B1 . -114.9(3)
Cl6 B6 B5 B10 . 106.2(3)
Cl6 B6 B5 B4 . -152.6(3)
Cl6 B6 B5 B9 . 143.9(3)
Cl6 B6 B11 Cl11 . 5.7(5)
Cl6 B6 B11 B10 . -106.0(3)
Cl6 B6 B11 B7 . 154.2(3)
Cl6 B6 B11 B2 . 115.4(3)
Cl6 B6 B11 B12 . -143.1(3)
Cl5 B5 B4 Cl4 . -2.0(5)
Cl5 B5 B4 B1 . -116.6(4)
Cl5 B5 B4 B9 . 104.5(4)
Cl5 B5 B4 B3 . -155.8(3)
Cl5 B5 B4 B8 . 141.1(3)
Cl5 B5 B9 Cl9 . -4.2(5)
Cl5 B5 B9 B10 . 106.8(3)
Cl5 B5 B9 B4 . -115.4(3)
Cl5 B5 B9 B8 . -152.6(3)
Cl5 B5 B9 B12 . 143.1(3)
Cl8 B8 B12 Cl12 . 1.0(5)
Cl8 B8 B12 B10 . 149.9(3)
Cl8 B8 B12 B7 . -109.5(4)
Cl8 B8 B12 B9 . 111.9(4)
Cl8 B8 B12 B11 . -146.9(3)
Cl2 B2 B11 Cl11 . -3.7(5)
Cl2 B2 B11 B6 . -115.9(3)
Cl2 B2 B11 B10 . -153.4(3)
Cl2 B2 B11 B7 . 107.3(3)
Cl2 B2 B11 B12 . 143.8(3)
Cl2 B2 B3 Cl3 . 0.1(5)
Cl2 B2 B3 B1 . 116.1(4)
Cl2 B2 B3 B7 . -105.7(4)
Cl2 B2 B3 B4 . 154.7(3)
Cl2 B2 B3 B8 . -141.8(3)
Cl4 B4 B9 Cl9 . 1.4(5)
Cl4 B4 B9 B10 . 149.3(3)
Cl4 B4 B9 B5 . 111.5(3)
Cl4 B4 B9 B8 . -109.8(3)
Cl4 B4 B9 B12 . -147.4(3)
Cl4 B4 B3 Cl3 . 2.9(5)
Cl4 B4 B3 B1 . -113.1(4)
Cl4 B4 B3 B7 . 144.6(3)
Cl4 B4 B3 B2 . -151.8(3)
Cl4 B4 B3 B8 . 107.3(4)
Cl4 B4 B8 Cl8 . -5.6(5)
Cl4 B4 B8 B7 . -153.0(3)
Cl4 B4 B8 B9 . 107.1(3)
Cl4 B4 B8 B3 . -114.7(4)
Cl4 B4 B8 B12 . 143.8(3)
Cl10 B10 B5 Cl5 . 5.2(5)
Cl10 B10 B5 B1 . -146.4(3)
Cl10 B10 B5 B6 . -109.8(4)
Cl10 B10 B5 B4 . 150.3(3)
Cl10 B10 B5 B9 . 112.5(4)
Cl10 B10 B9 Cl9 . 0.1(5)
Cl10 B10 B9 B5 . -109.9(4)
Cl10 B10 B9 B4 . -147.8(3)
Cl10 B10 B9 B8 . 148.5(3)
Cl10 B10 B9 B12 . 110.5(4)
Cl10 B10 B11 Cl11 . -1.7(5)
Cl10 B10 B11 B6 . 110.1(3)
Cl10 B10 B11 B7 . -148.5(3)
Cl10 B10 B11 B2 . 147.5(3)
Cl10 B10 B11 B12 . -111.9(4)
Cl10 B10 B12 Cl12 . -1.3(5)
Cl10 B10 B12 B7 . 147.0(3)
Cl10 B10 B12 B9 . -112.1(4)
Cl10 B10 B12 B11 . 109.9(4)
Cl10 B10 B12 B8 . -150.0(3)
Cl11 B11 B12 Cl12 . -0.5(5)
Cl11 B11 B12 B10 . -111.4(4)
Cl11 B11 B12 B7 . 110.1(4)
Cl11 B11 B12 B9 . -149.2(3)
Cl11 B11 B12 B8 . 147.2(3)
Cl9 B9 B8 Cl8 . -0.4(5)
Cl9 B9 B8 B7 . 147.6(3)
Cl9 B9 B8 B4 . -110.8(4)
Cl9 B9 B8 B3 . -148.4(3)
Cl9 B9 B8 B12 . 110.7(4)
Cl9 B9 B12 Cl12 . -0.7(5)
Cl9 B9 B12 B10 . 110.8(4)
Cl9 B9 B12 B7 . -148.2(3)
Cl9 B9 B12 B11 . 148.2(3)
Cl9 B9 B12 B8 . -111.4(4)
Cl7 B7 B2 Cl2 . 0.1(5)
Cl7 B7 B2 B1 . -150.6(3)
Cl7 B7 B2 B6 . 146.4(3)
Cl7 B7 B2 B11 . 108.4(4)
Cl7 B7 B2 B3 . -113.1(4)
Cl7 B7 B11 Cl11 . -1.7(5)
Cl7 B7 B11 B6 . -150.6(3)
Cl7 B7 B11 B10 . 145.5(3)
Cl7 B7 B11 B2 . -112.0(4)
Cl7 B7 B11 B12 . 109.0(4)
Cl7 B7 B3 Cl3 . -4.1(5)
Cl7 B7 B3 B1 . 148.3(3)
Cl7 B7 B3 B2 . 110.5(4)
Cl7 B7 B3 B4 . -148.0(3)
Cl7 B7 B3 B8 . -110.3(4)
Cl7 B7 B8 Cl8 . 3.9(5)
Cl7 B7 B8 B4 . 151.5(3)
Cl7 B7 B8 B9 . -144.9(3)
Cl7 B7 B8 B3 . 113.4(4)
Cl7 B7 B8 B12 . -108.3(4)
Cl7 B7 B12 Cl12 . 1.7(5)
Cl7 B7 B12 B10 . -146.7(3)
Cl7 B7 B12 B9 . 149.3(3)
Cl7 B7 B12 B11 . -109.7(4)
Cl7 B7 B12 B8 . 112.1(3)
Na1 Cl6 B6 B1 1_655 -106.3(3)
Na1 Cl6 B6 B10 1_655 36.8(3)
Na1 Cl6 B6 B2 1_655 178.1(3)
Na1 Cl6 B6 B5 1_655 -32.1(3)
Na1 Cl6 B6 B11 1_655 105.4(3)
Na1 Cl5 B5 B1 1_655 104.0(3)
Na1 Cl5 B5 B6 1_655 29.3(4)
Na1 Cl5 B5 B10 1_655 -41.6(3)
Na1 Cl5 B5 B4 1_655 179.4(3)
Na1 Cl5 B5 B9 1_655 -109.7(3)
Na1 Cl4 B4 B1 3_655 143.7(3)
Na1 Cl4 B4 B5 3_655 69.0(3)
Na1 Cl4 B4 B9 3_655 -0.5(3)
Na1 Cl4 B4 B3 3_655 -141.4(3)
Na1 Cl4 B4 B8 3_655 -69.6(3)
Na1 Cl10 B10 B6 1_655 -37.0(3)
Na1 Cl10 B10 B5 1_655 34.4(3)
Na1 Cl10 B10 B9 1_655 106.8(3)
Na1 Cl10 B10 B11 1_655 -108.1(3)
Na1 Cl10 B10 B12 1_655 179.1(3)
Na1 Cl12 B12 B10 . 147.4(3)
Na1 Cl12 B12 B7 . 3.4(4)
Na1 Cl12 B12 B9 . -139.9(3)
Na1 Cl12 B12 B11 . 75.5(3)
Na1 Cl12 B12 B8 . -67.8(3)
Na1 Cl9 B9 B10 3_655 -145.2(3)
Na1 Cl9 B9 B5 3_655 -73.5(3)
Na1 Cl9 B9 B4 3_655 -1.5(4)
Na1 Cl9 B9 B8 3_655 70.7(3)
Na1 Cl9 B9 B12 3_655 143.3(3)
Na1 Cl7 B7 B2 . -147.3(3)
Na1 Cl7 B7 B11 . -76.1(3)
Na1 Cl7 B7 B3 . 139.9(3)
Na1 Cl7 B7 B8 . 66.7(3)
Na1 Cl7 B7 B12 . -5.1(3)
N1 B1 B6 Cl6 . -2.8(6)
N1 B1 B6 B10 . -148.5(3)
N1 B1 B6 B2 . 111.7(4)
N1 B1 B6 B5 . -111.5(4)
N1 B1 B6 B11 . 148.3(4)
N1 B1 B2 Cl2 . 2.0(5)
N1 B1 B2 B6 . -111.2(4)
N1 B1 B2 B7 . 149.6(3)
N1 B1 B2 B11 . -147.5(3)
N1 B1 B2 B3 . 112.4(4)
N1 B1 B5 Cl5 . 0.0(6)
N1 B1 B5 B6 . 110.8(4)
N1 B1 B5 B10 . 147.9(3)
N1 B1 B5 B4 . -111.8(4)
N1 B1 B5 B9 . -148.7(3)
N1 B1 B4 Cl4 . 1.1(5)
N1 B1 B4 B5 . 111.3(4)
N1 B1 B4 B9 . 148.1(4)
N1 B1 B4 B3 . -112.3(4)
N1 B1 B4 B8 . -148.6(4)
N1 B1 B3 Cl3 . 0.7(6)
N1 B1 B3 B7 . -148.9(4)
N1 B1 B3 B2 . -111.2(4)
N1 B1 B3 B4 . 111.8(4)
N1 B1 B3 B8 . 148.3(4)
B1 B6 B10 Cl10 . 148.6(3)
B1 B6 B10 B5 . 37.9(3)
B1 B6 B10 B9 . 0.1(4)
B1 B6 B10 B11 . -101.4(3)
B1 B6 B10 B12 . -63.2(4)
B1 B6 B2 Cl2 . -115.1(4)
B1 B6 B2 B7 . 101.5(3)
B1 B6 B2 B11 . 139.4(3)
B1 B6 B2 B3 . 38.8(3)
B1 B6 B5 Cl5 . 116.7(4)
B1 B6 B5 B10 . -138.9(3)
B1 B6 B5 B4 . -37.7(3)
B1 B6 B5 B9 . -101.2(3)
B1 B6 B11 Cl11 . -146.7(3)
B1 B6 B11 B10 . 101.6(3)
B1 B6 B11 B7 . 1.8(4)
B1 B6 B11 B2 . -37.0(3)
B1 B6 B11 B12 . 64.5(4)
B1 B2 B11 Cl11 . 148.5(3)
B1 B2 B11 B6 . 36.3(3)
B1 B2 B11 B10 . -1.3(4)
B1 B2 B11 B7 . -100.6(3)
B1 B2 B11 B12 . -64.1(4)
B1 B2 B3 Cl3 . -116.0(4)
B1 B2 B3 B7 . 138.2(3)
B1 B2 B3 B4 . 38.6(3)
B1 B2 B3 B8 . 102.1(3)
B1 B5 B4 Cl4 . 114.6(4)
B1 B5 B4 B9 . -138.9(3)
B1 B5 B4 B3 . -39.1(3)
B1 B5 B4 B8 . -102.3(3)
B1 B5 B9 Cl9 . 148.0(3)
B1 B5 B9 B10 . -101.0(3)
B1 B5 B9 B4 . 36.8(3)
B1 B5 B9 B8 . -0.4(4)
B1 B5 B9 B12 . -64.7(4)
B1 B4 B9 Cl9 . -147.8(3)
B1 B4 B9 B10 . 0.1(4)
B1 B4 B9 B5 . -37.7(3)
B1 B4 B9 B8 . 101.0(3)
B1 B4 B9 B12 . 63.4(4)
B1 B4 B3 Cl3 . 116.1(4)
B1 B4 B3 B7 . -102.3(3)
B1 B4 B3 B2 . -38.7(3)
B1 B4 B3 B8 . -139.5(3)
B1 B4 B8 Cl8 . 145.6(3)
B1 B4 B8 B7 . -1.7(4)
B1 B4 B8 B9 . -101.6(3)
B1 B4 B8 B3 . 36.6(3)
B1 B4 B8 B12 . -64.9(4)
B1 B3 B8 Cl8 . -148.2(3)
B1 B3 B8 B7 . 101.0(3)
B1 B3 B8 B4 . -36.6(3)
B1 B3 B8 B9 . 1.0(4)
B1 B3 B8 B12 . 63.7(4)
B6 B1 B2 Cl2 . 113.2(4)
B6 B1 B2 B7 . -99.1(3)
B6 B1 B2 B11 . -36.2(3)
B6 B1 B2 B3 . -136.4(3)
B6 B1 B5 Cl5 . -110.9(4)
B6 B1 B5 B10 . 37.0(3)
B6 B1 B5 B4 . 137.4(3)
B6 B1 B5 B9 . 100.4(3)
B6 B1 B4 Cl4 . -147.0(3)
B6 B1 B4 B5 . -36.9(3)
B6 B1 B4 B9 . -0.1(4)
B6 B1 B4 B3 . 99.6(3)
B6 B1 B4 B8 . 63.3(4)
B6 B1 B3 Cl3 . 150.0(3)
B6 B1 B3 B7 . 0.4(4)
B6 B1 B3 B2 . 38.1(3)
B6 B1 B3 B4 . -98.9(3)
B6 B1 B3 B8 . -62.4(4)
B6 B10 B5 Cl5 . 115.0(3)
B6 B10 B5 B1 . -36.6(3)
B6 B10 B5 B4 . -99.9(3)
B6 B10 B5 B9 . -137.7(3)
B6 B10 B9 Cl9 . 147.8(3)
B6 B10 B9 B5 . 37.8(3)
B6 B10 B9 B4 . -0.1(4)
B6 B10 B9 B8 . -63.8(4)
B6 B10 B9 B12 . -101.7(3)
B6 B10 B11 Cl11 . -111.8(4)
B6 B10 B11 B7 . 101.4(3)
B6 B10 B11 B2 . 37.4(3)
B6 B10 B11 B12 . 138.0(3)
B6 B10 B12 Cl12 . -149.0(3)
B6 B10 B12 B7 . -0.7(4)
B6 B10 B12 B9 . 100.2(3)
B6 B10 B12 B11 . -37.8(3)
B6 B10 B12 B8 . 62.3(4)
B6 B2 B11 Cl11 . 112.2(4)
B6 B2 B11 B10 . -37.5(3)
B6 B2 B11 B7 . -136.9(3)
B6 B2 B11 B12 . -100.4(3)
B6 B2 B3 Cl3 . -154.6(3)
B6 B2 B3 B1 . -38.6(3)
B6 B2 B3 B7 . 99.6(3)
B6 B2 B3 B4 . 0.0(4)
B6 B2 B3 B8 . 63.5(4)
B6 B5 B4 Cl4 . 152.2(3)
B6 B5 B4 B1 . 37.6(3)
B6 B5 B4 B9 . -101.3(3)
B6 B5 B4 B3 . -1.5(4)
B6 B5 B4 B8 . -64.7(4)
B6 B5 B9 Cl9 . -149.1(3)
B6 B5 B9 B10 . -38.0(3)
B6 B5 B9 B4 . 99.7(3)
B6 B5 B9 B8 . 62.6(4)
B6 B5 B9 B12 . -1.7(4)
B6 B11 B12 Cl12 . 148.7(3)
B6 B11 B12 B10 . 37.8(3)
B6 B11 B12 B7 . -100.8(3)
B6 B11 B12 B9 . 0.0(4)
B6 B11 B12 B8 . -63.7(4)
B10 B6 B2 Cl2 . 142.1(3)
B10 B6 B2 B1 . -102.8(3)
B10 B6 B2 B7 . -1.3(4)
B10 B6 B2 B11 . 36.6(3)
B10 B6 B2 B3 . -64.0(4)
B10 B6 B5 Cl5 . -104.4(4)
B10 B6 B5 B1 . 138.9(3)
B10 B6 B5 B4 . 101.2(3)
B10 B6 B5 B9 . 37.7(3)
B10 B6 B11 Cl11 . 111.7(4)
B10 B6 B11 B7 . -99.8(3)
B10 B6 B11 B2 . -138.6(3)
B10 B6 B11 B12 . -37.2(3)
B10 B5 B4 Cl4 . -144.1(3)
B10 B5 B4 B1 . 101.3(3)
B10 B5 B4 B9 . -37.6(3)
B10 B5 B4 B3 . 62.1(4)
B10 B5 B4 B8 . -1.0(4)
B10 B5 B9 Cl9 . -111.1(4)
B10 B5 B9 B4 . 137.7(3)
B10 B5 B9 B8 . 100.6(3)
B10 B5 B9 B12 . 36.3(3)
B10 B9 B8 Cl8 . -148.7(3)
B10 B9 B8 B7 . -0.8(4)
B10 B9 B8 B4 . 100.8(3)
B10 B9 B8 B3 . 63.3(4)
B10 B9 B8 B12 . -37.6(3)
B10 B9 B12 Cl12 . -111.4(4)
B10 B9 B12 B7 . 101.0(3)
B10 B9 B12 B11 . 37.5(3)
B10 B9 B12 B8 . 137.8(3)
B10 B11 B12 Cl12 . 110.9(4)
B10 B11 B12 B7 . -138.5(3)
B10 B11 B12 B9 . -37.8(3)
B10 B11 B12 B8 . -101.4(3)
B7 B2 B11 Cl11 . -110.9(4)
B7 B2 B11 B6 . 136.9(3)
B7 B2 B11 B10 . 99.3(4)
B7 B2 B11 B12 . 36.5(3)
B7 B2 B3 Cl3 . 105.7(3)
B7 B2 B3 B1 . -138.2(3)
B7 B2 B3 B4 . -99.7(3)
B7 B2 B3 B8 . -36.1(3)
B7 B11 B12 Cl12 . -110.6(4)
B7 B11 B12 B10 . 138.5(3)
B7 B11 B12 B9 . 100.8(3)
B7 B11 B12 B8 . 37.1(3)
B7 B3 B8 Cl8 . 110.9(3)
B7 B3 B8 B4 . -137.6(3)
B7 B3 B8 B9 . -100.0(3)
B7 B3 B8 B12 . -37.3(3)
B7 B8 B12 Cl12 . 110.6(4)
B7 B8 B12 B10 . -100.5(3)
B7 B8 B12 B9 . -138.6(3)
B7 B8 B12 B11 . -37.3(3)
B2 B1 B6 Cl6 . -114.5(4)
B2 B1 B6 B10 . 99.9(3)
B2 B1 B6 B5 . 136.8(3)
B2 B1 B6 B11 . 36.7(3)
B2 B1 B5 Cl5 . -148.7(3)
B2 B1 B5 B6 . -37.8(3)
B2 B1 B5 B10 . -0.7(4)
B2 B1 B5 B4 . 99.6(3)
B2 B1 B5 B9 . 62.7(4)
B2 B1 B4 Cl4 . 151.0(3)
B2 B1 B4 B5 . -98.9(3)
B2 B1 B4 B9 . -62.1(4)
B2 B1 B4 B3 . 37.6(3)
B2 B1 B4 B8 . 1.3(4)
B2 B1 B3 Cl3 . 111.8(4)
B2 B1 B3 B7 . -37.7(3)
B2 B1 B3 B4 . -137.0(3)
B2 B1 B3 B8 . -100.5(3)
B2 B6 B10 Cl10 . -146.9(3)
B2 B6 B10 B5 . 102.3(3)
B2 B6 B10 B9 . 64.5(4)
B2 B6 B10 B11 . -37.0(3)
B2 B6 B10 B12 . 1.2(4)
B2 B6 B5 Cl5 . 155.9(3)
B2 B6 B5 B1 . 39.3(3)
B2 B6 B5 B10 . -99.6(3)
B2 B6 B5 B4 . 1.5(4)
B2 B6 B5 B9 . -61.9(4)
B2 B6 B11 Cl11 . -109.7(4)
B2 B6 B11 B10 . 138.6(3)
B2 B6 B11 B7 . 38.8(3)
B2 B6 B11 B12 . 101.4(3)
B2 B7 B11 Cl11 . 110.3(4)
B2 B7 B11 B6 . -38.6(3)
B2 B7 B11 B10 . -102.5(3)
B2 B7 B11 B12 . -139.0(3)
B2 B7 B3 Cl3 . -114.6(3)
B2 B7 B3 B1 . 37.8(3)
B2 B7 B3 B4 . 101.6(3)
B2 B7 B3 B8 . 139.2(3)
B2 B7 B8 Cl8 . -146.1(3)
B2 B7 B8 B4 . 1.5(4)
B2 B7 B8 B9 . 65.1(4)
B2 B7 B8 B3 . -36.6(3)
B2 B7 B8 B12 . 101.7(3)
B2 B7 B12 Cl12 . 148.3(3)
B2 B7 B12 B10 . -0.1(4)
B2 B7 B12 B9 . -64.1(4)
B2 B7 B12 B11 . 36.9(3)
B2 B7 B12 B8 . -101.3(3)
B2 B11 B12 Cl12 . -147.6(3)
B2 B11 B12 B10 . 101.5(3)
B2 B11 B12 B7 . -37.0(3)
B2 B11 B12 B9 . 63.7(4)
B2 B11 B12 B8 . 0.1(4)
B2 B3 B8 Cl8 . 147.5(3)
B2 B3 B8 B7 . 36.7(3)
B2 B3 B8 B4 . -100.9(3)
B2 B3 B8 B9 . -63.3(4)
B2 B3 B8 B12 . -0.6(4)
C1 N1 B1 B6 . -167.5(4)
C1 N1 B1 B2 . -95.3(4)
C1 N1 B1 B5 . 121.3(4)
C1 N1 B1 B4 . 49.6(5)
C1 N1 B1 B3 . -23.1(5)
B5 B1 B6 Cl6 . 108.7(4)
B5 B1 B6 B10 . -36.9(3)
B5 B1 B6 B2 . -136.8(3)
B5 B1 B6 B11 . -100.1(3)
B5 B1 B2 Cl2 . 150.7(3)
B5 B1 B2 B6 . 37.4(3)
B5 B1 B2 B7 . -61.7(4)
B5 B1 B2 B11 . 1.2(4)
B5 B1 B2 B3 . -99.0(3)
B5 B1 B4 Cl4 . -110.1(4)
B5 B1 B4 B9 . 36.8(3)
B5 B1 B4 B3 . 136.5(3)
B5 B1 B4 B8 . 100.2(3)
B5 B1 B3 Cl3 . -148.8(3)
B5 B1 B3 B7 . 61.6(4)
B5 B1 B3 B2 . 99.3(3)
B5 B1 B3 B4 . -37.7(3)
B5 B1 B3 B8 . -1.2(4)
B5 B6 B10 Cl10 . 110.7(3)
B5 B6 B10 B9 . -37.8(3)
B5 B6 B10 B11 . -139.3(3)
B5 B6 B10 B12 . -101.1(3)
B5 B6 B2 Cl2 . -154.9(3)
B5 B6 B2 B1 . -39.7(3)
B5 B6 B2 B7 . 61.8(4)
B5 B6 B2 B11 . 99.7(3)
B5 B6 B2 B3 . -1.0(4)
B5 B6 B11 Cl11 . 147.8(3)
B5 B6 B11 B10 . 36.1(3)
B5 B6 B11 B7 . -63.7(4)
B5 B6 B11 B2 . -102.5(3)
B5 B6 B11 B12 . -1.1(4)
B5 B10 B9 Cl9 . 110.0(4)
B5 B10 B9 B4 . -37.9(3)
B5 B10 B9 B8 . -101.6(3)
B5 B10 B9 B12 . -139.5(3)
B5 B10 B11 Cl11 . -148.4(3)
B5 B10 B11 B6 . -36.6(3)
B5 B10 B11 B7 . 64.8(4)
B5 B10 B11 B2 . 0.8(4)
B5 B10 B11 B12 . 101.3(3)
B5 B10 B12 Cl12 . 147.3(3)
B5 B10 B12 B7 . -64.5(4)
B5 B10 B12 B9 . 36.4(3)
B5 B10 B12 B11 . -101.6(3)
B5 B10 B12 B8 . -1.5(4)
B5 B4 B9 Cl9 . -110.2(4)
B5 B4 B9 B10 . 37.8(3)
B5 B4 B9 B8 . 138.7(3)
B5 B4 B9 B12 . 101.1(3)
B5 B4 B3 Cl3 . 155.7(3)
B5 B4 B3 B1 . 39.7(3)
B5 B4 B3 B7 . -62.7(4)
B5 B4 B3 B2 . 1.0(4)
B5 B4 B3 B8 . -99.9(3)
B5 B4 B8 Cl8 . -149.3(3)
B5 B4 B8 B7 . 63.3(4)
B5 B4 B8 B9 . -36.6(3)
B5 B4 B8 B3 . 101.6(3)
B5 B4 B8 B12 . 0.1(4)
B5 B9 B8 Cl8 . 147.7(3)
B5 B9 B8 B7 . -64.4(4)
B5 B9 B8 B4 . 37.2(3)
B5 B9 B8 B3 . -0.3(4)
B5 B9 B8 B12 . -101.2(3)
B5 B9 B12 Cl12 . -147.8(3)
B5 B9 B12 B10 . -36.4(3)
B5 B9 B12 B7 . 64.6(4)
B5 B9 B12 B11 . 1.1(4)
B5 B9 B12 B8 . 101.4(3)
B4 B1 B6 Cl6 . 145.6(3)
B4 B1 B6 B10 . 0.0(4)
B4 B1 B6 B2 . -99.9(3)
B4 B1 B6 B5 . 36.9(3)
B4 B1 B6 B11 . -63.2(4)
B4 B1 B2 Cl2 . -148.0(3)
B4 B1 B2 B6 . 98.8(3)
B4 B1 B2 B7 . -0.4(4)
B4 B1 B2 B11 . 62.5(4)
B4 B1 B2 B3 . -37.6(3)
B4 B1 B5 Cl5 . 111.7(4)
B4 B1 B5 B6 . -137.4(3)
B4 B1 B5 B10 . -100.4(3)
B4 B1 B5 B9 . -37.0(3)
B4 B1 B3 Cl3 . -111.1(4)
B4 B1 B3 B7 . 99.3(3)
B4 B1 B3 B2 . 137.0(3)
B4 B1 B3 B8 . 36.5(3)
B4 B5 B9 Cl9 . 111.2(4)
B4 B5 B9 B10 . -137.7(3)
B4 B5 B9 B8 . -37.2(3)
B4 B5 B9 B12 . -101.5(3)
B4 B9 B8 Cl8 . 110.4(4)
B4 B9 B8 B7 . -101.6(3)
B4 B9 B8 B3 . -37.6(3)
B4 B9 B8 B12 . -138.4(3)
B4 B9 B12 Cl12 . 148.2(3)
B4 B9 B12 B10 . -100.4(3)
B4 B9 B12 B7 . 0.6(4)
B4 B9 B12 B11 . -62.9(4)
B4 B9 B12 B8 . 37.4(3)
B4 B3 B8 Cl8 . -111.5(4)
B4 B3 B8 B7 . 137.6(3)
B4 B3 B8 B9 . 37.6(3)
B4 B3 B8 B12 . 100.3(3)
B4 B8 B12 Cl12 . -148.1(3)
B4 B8 B12 B10 . 0.8(4)
B4 B8 B12 B7 . 101.4(3)
B4 B8 B12 B9 . -37.2(3)
B4 B8 B12 B11 . 64.0(4)
B9 B10 B5 Cl5 . -107.3(3)
B9 B10 B5 B1 . 101.1(3)
B9 B10 B5 B6 . 137.7(3)
B9 B10 B5 B4 . 37.8(3)
B9 B10 B11 Cl11 . 147.8(3)
B9 B10 B11 B6 . -100.4(3)
B9 B10 B11 B7 . 1.0(4)
B9 B10 B11 B2 . -63.0(4)
B9 B10 B11 B12 . 37.5(3)
B9 B10 B12 Cl12 . 110.8(4)
B9 B10 B12 B7 . -100.9(3)
B9 B10 B12 B11 . -138.0(3)
B9 B10 B12 B8 . -37.9(3)
B9 B5 B4 Cl4 . -106.4(4)
B9 B5 B4 B1 . 138.9(3)
B9 B5 B4 B3 . 99.8(3)
B9 B5 B4 B8 . 36.6(3)
B9 B4 B3 Cl3 . -141.4(3)
B9 B4 B3 B1 . 102.5(3)
B9 B4 B3 B7 . 0.2(4)
B9 B4 B3 B2 . 63.8(4)
B9 B4 B3 B8 . -37.0(3)
B9 B4 B8 Cl8 . -112.8(4)
B9 B4 B8 B7 . 99.9(3)
B9 B4 B8 B3 . 138.2(3)
B9 B4 B8 B12 . 36.7(3)
B9 B8 B12 Cl12 . -110.9(4)
B9 B8 B12 B10 . 38.0(3)
B9 B8 B12 B7 . 138.6(3)
B9 B8 B12 B11 . 101.2(3)
B11 B6 B10 Cl10 . -109.9(4)
B11 B6 B10 B5 . 139.3(3)
B11 B6 B10 B9 . 101.5(3)
B11 B6 B10 B12 . 38.2(3)
B11 B6 B2 Cl2 . 105.4(4)
B11 B6 B2 B1 . -139.4(3)
B11 B6 B2 B7 . -37.9(3)
B11 B6 B2 B3 . -100.7(3)
B11 B6 B5 Cl5 . -140.4(3)
B11 B6 B5 B1 . 102.9(3)
B11 B6 B5 B10 . -36.0(3)
B11 B6 B5 B4 . 65.2(4)
B11 B6 B5 B9 . 1.7(4)
B11 B10 B5 Cl5 . 151.6(3)
B11 B10 B5 B1 . 0.0(4)
B11 B10 B5 B6 . 36.6(3)
B11 B10 B5 B4 . -63.2(4)
B11 B10 B5 B9 . -101.1(3)
B11 B10 B9 Cl9 . -148.5(3)
B11 B10 B9 B5 . 101.4(3)
B11 B10 B9 B4 . 63.5(4)
B11 B10 B9 B8 . -0.1(4)
B11 B10 B9 B12 . -38.1(3)
B11 B10 B12 Cl12 . -111.1(4)
B11 B10 B12 B7 . 37.1(3)
B11 B10 B12 B9 . 138.0(3)
B11 B10 B12 B8 . 100.1(3)
B11 B7 B2 Cl2 . -108.3(3)
B11 B7 B2 B1 . 101.0(3)
B11 B7 B2 B6 . 38.0(3)
B11 B7 B2 B3 . 138.4(3)
B11 B7 B3 Cl3 . -151.7(3)
B11 B7 B3 B1 . 0.7(4)
B11 B7 B3 B2 . -37.1(3)
B11 B7 B3 B4 . 64.4(4)
B11 B7 B3 B8 . 102.1(3)
B11 B7 B8 Cl8 . 150.1(3)
B11 B7 B8 B4 . -62.3(4)
B11 B7 B8 B9 . 1.4(4)
B11 B7 B8 B3 . -100.3(3)
B11 B7 B8 B12 . 37.9(3)
B11 B7 B12 Cl12 . 111.4(4)
B11 B7 B12 B10 . -37.0(3)
B11 B7 B12 B9 . -101.0(3)
B11 B7 B12 B8 . -138.2(3)
B11 B2 B3 Cl3 . 142.5(3)
B11 B2 B3 B1 . -101.4(3)
B11 B2 B3 B7 . 36.8(3)
B11 B2 B3 B4 . -62.8(4)
B11 B2 B3 B8 . 0.7(4)
B3 B1 B6 Cl6 . -152.5(3)
B3 B1 B6 B10 . 61.9(4)
B3 B1 B6 B2 . -38.0(3)
B3 B1 B6 B5 . 98.8(3)
B3 B1 B6 B11 . -1.4(4)
B3 B1 B2 Cl2 . -110.4(4)
B3 B1 B2 B6 . 136.4(3)
B3 B1 B2 B7 . 37.3(3)
B3 B1 B2 B11 . 100.2(3)
B3 B1 B5 Cl5 . 149.7(3)
B3 B1 B5 B6 . -99.5(3)
B3 B1 B5 B10 . -62.4(4)
B3 B1 B5 B4 . 37.9(3)
B3 B1 B5 B9 . 1.0(4)
B3 B1 B4 Cl4 . 113.4(4)
B3 B1 B4 B5 . -136.5(3)
B3 B1 B4 B9 . -99.6(3)
B3 B1 B4 B8 . -36.3(3)
B3 B7 B2 Cl2 . 113.2(3)
B3 B7 B2 B1 . -37.4(3)
B3 B7 B2 B6 . -100.4(3)
B3 B7 B2 B11 . -138.4(3)
B3 B7 B11 Cl11 . 147.4(3)
B3 B7 B11 B6 . -1.5(4)
B3 B7 B11 B10 . -65.4(4)
B3 B7 B11 B2 . 37.1(3)
B3 B7 B11 B12 . -101.9(3)
B3 B7 B8 Cl8 . -109.5(3)
B3 B7 B8 B4 . 38.1(3)
B3 B7 B8 B9 . 101.7(3)
B3 B7 B8 B12 . 138.3(3)
B3 B7 B12 Cl12 . -148.1(3)
B3 B7 B12 B10 . 63.6(4)
B3 B7 B12 B9 . -0.5(4)
B3 B7 B12 B11 . 100.5(3)
B3 B7 B12 B8 . -37.6(3)
B3 B2 B11 Cl11 . -147.9(3)
B3 B2 B11 B6 . 99.9(3)
B3 B2 B11 B10 . 62.4(4)
B3 B2 B11 B7 . -37.0(3)
B3 B2 B11 B12 . -0.5(4)
B3 B4 B9 Cl9 . 148.3(3)
B3 B4 B9 B10 . -63.8(4)
B3 B4 B9 B5 . -101.6(3)
B3 B4 B9 B8 . 37.1(3)
B3 B4 B9 B12 . -0.5(4)
B3 B4 B8 Cl8 . 109.0(4)
B3 B4 B8 B7 . -38.3(3)
B3 B4 B8 B9 . -138.2(3)
B3 B4 B8 B12 . -101.5(3)
B3 B8 B12 Cl12 . 148.2(3)
B3 B8 B12 B10 . -62.8(4)
B3 B8 B12 B7 . 37.7(3)
B3 B8 B12 B9 . -100.9(3)
B3 B8 B12 B11 . 0.4(4)
C2 N1 B1 B6 . 73.4(5)
C2 N1 B1 B2 . 145.5(4)
C2 N1 B1 B5 . 2.1(5)
C2 N1 B1 B4 . -69.6(5)
C2 N1 B1 B3 . -142.2(4)
B8 B7 B2 Cl2 . 150.0(3)
B8 B7 B2 B1 . -0.7(4)
B8 B7 B2 B6 . -63.7(4)
B8 B7 B2 B11 . -101.7(3)
B8 B7 B2 B3 . 36.8(3)
B8 B7 B11 Cl11 . -148.7(3)
B8 B7 B11 B6 . 62.4(4)
B8 B7 B11 B10 . -1.5(4)
B8 B7 B11 B2 . 101.0(3)
B8 B7 B11 B12 . -38.0(3)
B8 B7 B3 Cl3 . 106.2(3)
B8 B7 B3 B1 . -101.4(3)
B8 B7 B3 B2 . -139.2(3)
B8 B7 B3 B4 . -37.7(3)
B8 B7 B12 Cl12 . -110.4(4)
B8 B7 B12 B10 . 101.2(3)
B8 B7 B12 B9 . 37.2(3)
B8 B7 B12 B11 . 138.2(3)
B8 B4 B9 Cl9 . 111.1(3)
B8 B4 B9 B10 . -100.9(3)
B8 B4 B9 B5 . -138.7(3)
B8 B4 B9 B12 . -37.6(3)
B8 B4 B3 Cl3 . -104.4(4)
B8 B4 B3 B1 . 139.5(3)
B8 B4 B3 B7 . 37.2(3)
B8 B4 B3 B2 . 100.9(3)
B8 B9 B12 Cl12 . 110.7(4)
B8 B9 B12 B10 . -137.8(3)
B8 B9 B12 B7 . -36.8(3)
B8 B9 B12 B11 . -100.4(3)
C3 N1 B1 B6 . -47.6(5)
C3 N1 B1 B2 . 24.5(5)
C3 N1 B1 B5 . -118.9(4)
C3 N1 B1 B4 . 169.5(4)
C3 N1 B1 B3 . 96.8(5)
B12 B10 B5 Cl5 . -143.6(3)
B12 B10 B5 B1 . 64.8(4)
B12 B10 B5 B6 . 101.4(3)
B12 B10 B5 B4 . 1.6(4)
B12 B10 B5 B9 . -36.3(3)
B12 B10 B9 Cl9 . -110.4(4)
B12 B10 B9 B5 . 139.5(3)
B12 B10 B9 B4 . 101.6(3)
B12 B10 B9 B8 . 38.0(3)
B12 B10 B11 Cl11 . 110.2(4)
B12 B10 B11 B6 . -138.0(3)
B12 B10 B11 B7 . -36.6(3)
B12 B10 B11 B2 . -100.6(4)
B12 B7 B2 Cl2 . -145.5(3)
B12 B7 B2 B1 . 63.8(4)
B12 B7 B2 B6 . 0.8(4)
B12 B7 B2 B11 . -37.2(3)
B12 B7 B2 B3 . 101.3(3)
B12 B7 B11 Cl11 . -110.7(4)
B12 B7 B11 B6 . 100.4(3)
B12 B7 B11 B10 . 36.5(3)
B12 B7 B11 B2 . 139.0(3)
B12 B7 B3 Cl3 . 144.0(3)
B12 B7 B3 B1 . -63.6(4)
B12 B7 B3 B2 . -101.4(3)
B12 B7 B3 B4 . 0.2(4)
B12 B7 B3 B8 . 37.8(3)
B12 B7 B8 Cl8 . 112.2(4)
B12 B7 B8 B4 . -100.2(3)
B12 B7 B8 B9 . -36.5(3)
B12 B7 B8 B3 . -138.3(3)
B12 B9 B8 Cl8 . -111.1(4)
B12 B9 B8 B7 . 36.8(3)
B12 B9 B8 B4 . 138.4(3)
B12 B9 B8 B3 . 100.9(3)
O2 S1 O1 Na1 . 176.9(3)

_cod_database_fobs_code 2242895
